data_7207294
loop_
_publ_author_name
'Qiao, Yali'
'Wei, Zhongming'
'Risko, Chad'
'Li, Hong'
'Br\'edas, Jean-Luc'
'Xu, Wei'
'Zhu, Daoben'

_publ_section_title
;
 Synthesis, experimental and theoretical characterization, and
 field-effect transistor properties of a new class of dibenzothiophene
 derivatives: From linear to cyclic architectures
;
_journal_issue 4
_journal_name_full 'Journal of Materials Chemistry'
_journal_page_first 1313
_journal_paper_doi 10.1039/c1jm13962b
_journal_volume 22
_journal_year 2012
_chemical_formula_sum 'C28 H16 S2'
_chemical_formula_weight 416.53
_chemical_name_systematic
;
(Z, Z)-cyclo[2](dibenzo[b,d]thiophen-2, 8-yl-ethylene)
;
_space_group_IT_number 14
_symmetry_cell_setting monoclinic
_symmetry_space_group_name_Hall '-P 2ybc'
_symmetry_space_group_name_H-M 'P 1 21/c 1'
_atom_sites_solution_hydrogens geom
_atom_sites_solution_primary direct
_atom_sites_solution_secondary difmap
_audit_creation_method SHELXL-97
_cell_angle_alpha 90.00
_cell_angle_beta 110.06(3)
_cell_angle_gamma 90.00
_cell_formula_units_Z 2
_cell_length_a 12.339(3)
_cell_length_b 4.7480(9)
_cell_length_c 16.949(3)
_cell_measurement_reflns_used 3095
_cell_measurement_temperature 113(2)
_cell_measurement_theta_max 27.876
_cell_measurement_theta_min 1.757
_cell_volume 932.7(4)
_computing_cell_refinement crystalclear
_computing_data_collection crystalclear
_computing_data_reduction crystalclear
_computing_molecular_graphics 'Bruker SHELXTL'
_computing_publication_material 'Bruker SHELXTL'
_computing_structure_refinement 'SHELXL-97 (Sheldrick, 1997)'
_computing_structure_solution 'SHELXS-97 (Sheldrick, 1990)'
_diffrn_ambient_temperature 113(2)
_diffrn_measured_fraction_theta_full 0.999
_diffrn_measured_fraction_theta_max 0.999
_diffrn_measurement_device_type 'rigaku saturn'
_diffrn_measurement_method '\w scans'
_diffrn_radiation_monochromator confocal
_diffrn_radiation_source 'rotating anode'
_diffrn_radiation_type MoK\a
_diffrn_radiation_wavelength 0.71073
_diffrn_reflns_av_R_equivalents 0.0320
_diffrn_reflns_av_sigmaI/netI 0.0218
_diffrn_reflns_limit_h_max 14
_diffrn_reflns_limit_h_min -14
_diffrn_reflns_limit_k_max 5
_diffrn_reflns_limit_k_min -5
_diffrn_reflns_limit_l_max 20
_diffrn_reflns_limit_l_min -20
_diffrn_reflns_number 8817
_diffrn_reflns_theta_full 25.01
_diffrn_reflns_theta_max 25.01
_diffrn_reflns_theta_min 1.76
_diffrn_standards_decay_% 0
_diffrn_standards_interval_count 0
_diffrn_standards_interval_time 0
_diffrn_standards_number 0
_exptl_absorpt_coefficient_mu 0.299
_exptl_absorpt_correction_T_max 0.9707
_exptl_absorpt_correction_T_min 0.9481
_exptl_absorpt_correction_type multi-scan
_exptl_absorpt_process_details crystalclear
_exptl_crystal_colour 'pale yellow'
_exptl_crystal_density_diffrn 1.483
_exptl_crystal_density_method 'not measured'
_exptl_crystal_description rod-like
_exptl_crystal_F_000 432
_exptl_crystal_size_max 0.18
_exptl_crystal_size_mid 0.12
_exptl_crystal_size_min 0.10
_refine_diff_density_max 0.208
_refine_diff_density_min -0.311
_refine_diff_density_rms 0.048
_refine_ls_extinction_method none
_refine_ls_goodness_of_fit_ref 1.037
_refine_ls_hydrogen_treatment constr
_refine_ls_matrix_type full
_refine_ls_number_parameters 136
_refine_ls_number_reflns 1653
_refine_ls_number_restraints 0
_refine_ls_restrained_S_all 1.037
_refine_ls_R_factor_all 0.0352
_refine_ls_R_factor_gt 0.0326
_refine_ls_shift/su_max 0.000
_refine_ls_shift/su_mean 0.000
_refine_ls_structure_factor_coef Fsqd
_refine_ls_weighting_details 'calc w=1/[\s^2^(Fo^2^)+(0.0546P)^2^+0.3649P] where P=(Fo^2^+2Fc^2^)/3'
_refine_ls_weighting_scheme calc
_refine_ls_wR_factor_gt 0.0882
_refine_ls_wR_factor_ref 0.0905
_reflns_number_gt 1550
_reflns_number_total 1653
_reflns_threshold_expression >2sigma(I)
_cod_data_source_file c1jm13962b.txt
_cod_data_source_block r90106g
_cod_depositor_comments
;
The following automatic conversions were performed:

'_symmetry_cell_setting' value 'Monoclinic' changed to 'monoclinic'
according to /home/saulius/struct/CIF-dictionaries/cif_core.dic
dictionary named 'cif_core.dic' version 2.4.1 from
2010-06-29.

'_exptl_absorpt_correction_type' value 'MULTI-SCAN'
changed to 'multi-scan' according to
/home/saulius/struct/CIF-dictionaries/cif_core.dic dictionary named
'cif_core.dic' version 2.4.1 from
2010-06-29.

'_refine_ls_hydrogen_treatment' value 'CONSTR' changed
to 'constr' according to
/home/saulius/struct/CIF-dictionaries/cif_core.dic dictionary named
'cif_core.dic' version 2.4.1 from 2010-06-29.

Automatic conversion script
Id: cif_fix_values 1715 2011-07-08 13:25:40Z adriana 
;
_cod_original_cell_volume 932.7(3)
_cod_original_sg_symbol_H-M P2(1)/c
_cod_database_code 7207294

loop_
_symmetry_equiv_pos_as_xyz
'x, y, z'
'-x, y+1/2, -z+1/2'
'-x, -y, -z'
'x, -y-1/2, z-1/2'

loop_
_atom_site_label
_atom_site_type_symbol
_atom_site_fract_x
_atom_site_fract_y
_atom_site_fract_z
_atom_site_U_iso_or_equiv
_atom_site_adp_type
_atom_site_occupancy
_atom_site_symmetry_multiplicity
_atom_site_calc_flag
_atom_site_refinement_flags
S1 S 0.05482(3) 0.54416(9) 0.41909(3) 0.02532(17) Uani 1 1 d .
C1 C 0.14683(14) 0.3784(4) 0.37470(10) 0.0219(4) Uani 1 1 d .
C2 C 0.26181(14) 0.4702(3) 0.41029(10) 0.0187(4) Uani 1 1 d .
C3 C 0.27523(13) 0.6770(3) 0.47637(9) 0.0185(4) Uani 1 1 d .
C4 C 0.17050(14) 0.7292(3) 0.48920(10) 0.0221(4) Uani 1 1 d .
C5 C 0.16704(15) 0.9096(4) 0.55351(11) 0.0244(4) Uani 1 1 d .
H5 H 0.0975 0.9513 0.5608 0.029 Uiso 1 1 calc R
C6 C 0.26863(15) 1.0236(3) 0.60561(11) 0.0237(4) Uani 1 1 d .
H6 H 0.2666 1.1415 0.6489 0.028 Uiso 1 1 calc R
C7 C 0.37708(14) 0.9689(3) 0.59618(10) 0.0197(4) Uani 1 1 d .
C8 C 0.37630(13) 0.8041(3) 0.52823(9) 0.0189(4) Uani 1 1 d .
H8 H 0.4444 0.7782 0.5172 0.023 Uiso 1 1 calc R
C9 C 0.47772(15) 1.0943(3) 0.66078(10) 0.0221(4) Uani 1 1 d .
H9 H 0.4558 1.2394 0.6890 0.026 Uiso 1 1 calc R
C10 C 0.59336(15) 1.0568(3) 0.69052(10) 0.0214(4) Uani 1 1 d .
H10 H 0.6288 1.1729 0.7363 0.026 Uiso 1 1 calc R
C11 C 0.67804(14) 0.8816(3) 0.66974(9) 0.0198(4) Uani 1 1 d .
C12 C 0.79569(15) 0.9585(3) 0.70731(10) 0.0221(4) Uani 1 1 d .
H12 H 0.8149 1.1003 0.7476 0.027 Uiso 1 1 calc R
C13 C 0.88270(14) 0.8314(4) 0.68637(10) 0.0232(4) Uani 1 1 d .
H13 H 0.9592 0.8846 0.7124 0.028 Uiso 1 1 calc R
C14 C 0.65279(14) 0.6546(3) 0.61419(9) 0.0190(4) Uani 1 1 d .
H14 H 0.5778 0.5857 0.5932 0.023 Uiso 1 1 calc R

loop_
_atom_site_aniso_label
_atom_site_aniso_U_11
_atom_site_aniso_U_22
_atom_site_aniso_U_33
_atom_site_aniso_U_23
_atom_site_aniso_U_13
_atom_site_aniso_U_12
S1 0.0196(3) 0.0284(3) 0.0251(3) -0.00073(17) 0.00401(19) 0.00079(17)
C1 0.0231(8) 0.0212(8) 0.0182(8) 0.0045(7) 0.0030(7) 0.0016(7)
C2 0.0226(8) 0.0157(8) 0.0160(8) 0.0042(6) 0.0042(6) -0.0014(6)
C3 0.0238(8) 0.0152(8) 0.0159(8) 0.0034(6) 0.0059(6) 0.0016(6)
C4 0.0213(8) 0.0212(8) 0.0214(8) 0.0044(7) 0.0042(7) 0.0020(7)
C5 0.0246(9) 0.0258(9) 0.0245(9) 0.0030(7) 0.0107(7) 0.0065(7)
C6 0.0319(9) 0.0201(8) 0.0206(8) 0.0003(7) 0.0109(7) 0.0040(7)
C7 0.0269(9) 0.0142(8) 0.0183(8) 0.0024(6) 0.0080(7) 0.0002(7)
C8 0.0223(8) 0.0165(8) 0.0185(8) 0.0022(6) 0.0078(6) 0.0007(7)
C9 0.0329(9) 0.0172(8) 0.0185(8) -0.0027(7) 0.0119(7) -0.0013(7)
C10 0.0307(9) 0.0180(8) 0.0155(8) -0.0038(6) 0.0078(7) -0.0061(7)
C11 0.0266(9) 0.0181(8) 0.0136(7) 0.0043(6) 0.0053(6) -0.0013(7)
C12 0.0290(9) 0.0180(8) 0.0147(8) 0.0004(6) 0.0016(7) -0.0038(7)
C13 0.0220(8) 0.0225(9) 0.0192(8) 0.0025(7) -0.0006(6) -0.0029(7)
C14 0.0221(8) 0.0173(8) 0.0156(7) 0.0028(6) 0.0039(6) -0.0024(7)

loop_
_atom_type_symbol
_atom_type_description
_atom_type_scat_dispersion_real
_atom_type_scat_dispersion_imag
_atom_type_scat_source
C C 0.0033 0.0016 'International Tables Vol C Tables 4.2.6.8 and 6.1.1.4'
H H 0.0000 0.0000 'International Tables Vol C Tables 4.2.6.8 and 6.1.1.4'
S S 0.1246 0.1234 'International Tables Vol C Tables 4.2.6.8 and 6.1.1.4'

loop_
_geom_angle_atom_site_label_1
_geom_angle_atom_site_label_2
_geom_angle_atom_site_label_3
_geom_angle
_geom_angle_site_symmetry_1
_geom_angle_site_symmetry_3
C4 S1 C1 91.11(8) . .
C13 C1 C2 120.58(16) 3_666 .
C13 C1 S1 126.78(13) 3_666 .
C2 C1 S1 112.58(12) . .
C14 C2 C1 119.74(15) 3_666 .
C14 C2 C3 128.25(15) 3_666 .
C1 C2 C3 111.76(15) . .
C8 C3 C4 119.87(14) . .
C8 C3 C2 128.23(14) . .
C4 C3 C2 111.74(14) . .
C5 C4 C3 120.31(15) . .
C5 C4 S1 126.97(13) . .
C3 C4 S1 112.71(12) . .
C6 C5 C4 118.54(15) . .
C6 C5 H5 120.7 . .
C4 C5 H5 120.7 . .
C5 C6 C7 122.78(16) . .
C5 C6 H6 118.6 . .
C7 C6 H6 118.6 . .
C8 C7 C6 117.11(15) . .
C8 C7 C9 127.52(15) . .
C6 C7 C9 115.37(15) . .
C7 C8 C3 121.15(15) . .
C7 C8 H8 119.4 . .
C3 C8 H8 119.4 . .
C10 C9 C7 137.56(15) . .
C10 C9 H9 111.2 . .
C7 C9 H9 111.2 . .
C9 C10 C11 136.99(15) . .
C9 C10 H10 111.5 . .
C11 C10 H10 111.5 . .
C14 C11 C12 117.36(15) . .
C14 C11 C10 125.93(15) . .
C12 C11 C10 116.66(14) . .
C13 C12 C11 122.58(15) . .
C13 C12 H12 118.7 . .
C11 C12 H12 118.7 . .
C12 C13 C1 118.42(15) . 3_666
C12 C13 H13 120.8 . .
C1 C13 H13 120.8 3_666 .
C2 C14 C11 120.94(15) 3_666 .
C2 C14 H14 119.5 3_666 .
C11 C14 H14 119.5 . .

loop_
_geom_bond_atom_site_label_1
_geom_bond_atom_site_label_2
_geom_bond_distance
_geom_bond_site_symmetry_2
S1 C4 1.7486(17) .
S1 C1 1.7494(18) .
C1 C13 1.392(2) 3_666
C1 C2 1.407(2) .
C2 C14 1.390(2) 3_666
C2 C3 1.455(2) .
C3 C8 1.393(2) .
C3 C4 1.404(2) .
C4 C5 1.398(2) .
C5 C6 1.373(3) .
C5 H5 0.9300 .
C6 C7 1.425(2) .
C6 H6 0.9300 .
C7 C8 1.390(2) .
C7 C9 1.471(2) .
C8 H8 0.9300 .
C9 C10 1.352(2) .
C9 H9 0.9300 .
C10 C11 1.470(2) .
C10 H10 0.9300 .
C11 C14 1.394(2) .
C11 C12 1.419(2) .
C12 C13 1.380(2) .
C12 H12 0.9300 .
C13 C1 1.392(2) 3_666
C13 H13 0.9300 .
C14 C2 1.391(2) 3_666
C14 H14 0.9300 .

loop_
_geom_torsion_atom_site_label_1
_geom_torsion_atom_site_label_2
_geom_torsion_atom_site_label_3
_geom_torsion_atom_site_label_4
_geom_torsion
_geom_torsion_site_symmetry_1
_geom_torsion_site_symmetry_4
C4 S1 C1 C13 174.97(15) . 3_666
C4 S1 C1 C2 -2.24(13) . .
C13 C1 C2 C14 -1.6(2) 3_666 3_666
S1 C1 C2 C14 175.78(12) . 3_666
C13 C1 C2 C3 -176.36(14) 3_666 .
S1 C1 C2 C3 1.05(17) . .
C14 C2 C3 C8 2.4(3) 3_666 .
C1 C2 C3 C8 176.58(15) . .
C14 C2 C3 C4 -173.04(15) 3_666 .
C1 C2 C3 C4 1.14(19) . .
C8 C3 C4 C5 0.4(2) . .
C2 C3 C4 C5 176.23(14) . .
C8 C3 C4 S1 -178.71(12) . .
C2 C3 C4 S1 -2.83(17) . .
C1 S1 C4 C5 -176.08(15) . .
C1 S1 C4 C3 2.91(13) . .
C3 C4 C5 C6 -2.8(2) . .
S1 C4 C5 C6 176.16(13) . .
C4 C5 C6 C7 0.9(2) . .
C5 C6 C7 C8 3.3(2) . .
C5 C6 C7 C9 -176.31(15) . .
C6 C7 C8 C3 -5.8(2) . .
C9 C7 C8 C3 173.82(15) . .
C4 C3 C8 C7 4.1(2) . .
C2 C3 C8 C7 -171.04(15) . .
C8 C7 C9 C10 -18.3(3) . .
C6 C7 C9 C10 161.28(19) . .
C7 C9 C10 C11 4.6(4) . .
C9 C10 C11 C14 -11.2(3) . .
C9 C10 C11 C12 166.14(19) . .
C14 C11 C12 C13 4.7(2) . .
C10 C11 C12 C13 -172.91(15) . .
C11 C12 C13 C1 0.7(2) . 3_666
C12 C11 C14 C2 -7.0(2) . 3_666
C10 C11 C14 C2 170.36(15) . 3_666
